data_7050795
loop_
_publ_author_name
'Aldridge, Simon'
'Calder, Richard J.'
'Coombs, Deborah L.'
'Jones, Cameron'
'Steed, Jonathan W.'
'Coles, Simon'
'Hursthouse, Michael B.'

_publ_section_title
;
 Intramolecular base-stabilised adducts of main group halides
;
_journal_issue 6
_journal_name_full 'New Journal of Chemistry'
_journal_page_first 677
_journal_paper_doi 10.1039/b110692a
_journal_volume 26
_journal_year 2002
_chemical_formula_sum 'C5 H11 B F N O2'
_chemical_formula_weight 146.96
_space_group_IT_number 36
_symmetry_cell_setting orthorhombic
_symmetry_space_group_name_Hall 'C 2c -2'
_symmetry_space_group_name_H-M 'C m c 21'
_atom_sites_solution_hydrogens geom
_atom_sites_solution_primary direct
_atom_sites_solution_secondary difmap
_audit_creation_method SHELXL-97
_cell_angle_alpha 90.00
_cell_angle_beta 90.00
_cell_angle_gamma 90.00
_cell_formula_units_Z 4
_cell_length_a 9.800(2)
_cell_length_b 12.045(2)
_cell_length_c 5.9433(12)
_cell_measurement_temperature 150(2)
_cell_volume 701.6(2)
_computing_structure_refinement 'SHELXL-97 (Sheldrick, 1997)'
_computing_structure_solution 'SHELXS-97 (Sheldrick, 1990)'
_diffrn_ambient_temperature 293(2)
_diffrn_measured_fraction_theta_full 0.989
_diffrn_measured_fraction_theta_max 0.989
_diffrn_measurement_device_type 'kappa CCD'
_diffrn_radiation_monochromator graphite
_diffrn_radiation_source 'fine-focus sealed tube'
_diffrn_radiation_type MoK\a
_diffrn_radiation_wavelength 0.71073
_diffrn_reflns_av_R_equivalents 0.0549
_diffrn_reflns_av_sigmaI/netI 0.0595
_diffrn_reflns_limit_h_max 11
_diffrn_reflns_limit_h_min -11
_diffrn_reflns_limit_k_max 14
_diffrn_reflns_limit_k_min -12
_diffrn_reflns_limit_l_max 7
_diffrn_reflns_limit_l_min -6
_diffrn_reflns_number 1698
_diffrn_reflns_theta_full 25.00
_diffrn_reflns_theta_max 25.00
_diffrn_reflns_theta_min 2.68
_exptl_absorpt_coefficient_mu 0.118
_exptl_absorpt_correction_T_max 0.98
_exptl_absorpt_correction_T_min 1.00
_exptl_absorpt_correction_type sortav
_exptl_crystal_colour colourless
_exptl_crystal_density_diffrn 1.391
_exptl_crystal_density_method 'not measured'
_exptl_crystal_description needle
_exptl_crystal_F_000 312
_exptl_crystal_size_max 0.20
_exptl_crystal_size_mid 0.05
_exptl_crystal_size_min 0.04
_refine_diff_density_max 0.262
_refine_diff_density_min -0.256
_refine_diff_density_rms 0.058
_refine_ls_abs_structure_details 'Flack H D (1983), Acta Cryst. A39, 876-881'
_refine_ls_abs_structure_Flack 0(5)
_refine_ls_extinction_coef 0.017(18)
_refine_ls_extinction_expression Fc^*^=kFc[1+0.001xFc^2^\l^3^/sin(2\q)]^-1/4^
_refine_ls_extinction_method SHELXL
_refine_ls_goodness_of_fit_ref 1.124
_refine_ls_hydrogen_treatment mixed
_refine_ls_matrix_type full
_refine_ls_number_parameters 59
_refine_ls_number_reflns 628
_refine_ls_number_restraints 7
_refine_ls_restrained_S_all 1.187
_refine_ls_R_factor_all 0.1072
_refine_ls_R_factor_gt 0.0790
_refine_ls_shift/su_max 0.008
_refine_ls_shift/su_mean 0.001
_refine_ls_structure_factor_coef Fsqd
_refine_ls_weighting_details 'calc w=1/[\s^2^(Fo^2^)+(0.1652P)^2^+0.0323P] where P=(Fo^2^+2Fc^2^)/3'
_refine_ls_weighting_scheme calc
_refine_ls_wR_factor_gt 0.2346
_refine_ls_wR_factor_ref 0.2531
_reflns_number_gt 439
_reflns_number_total 628
_reflns_threshold_expression >2sigma(I)
_cod_data_source_file b110692a.txt
_cod_data_source_block cj135
_cod_original_sg_symbol_H-M Cmc2(1)
_cod_database_code 7050795

loop_
_symmetry_equiv_pos_as_xyz
'x, y, z'
'-x, y, z'
'x, -y, z+1/2'
'-x, -y, z+1/2'
'x+1/2, y+1/2, z'
'-x+1/2, y+1/2, z'
'x+1/2, -y+1/2, z+1/2'
'-x+1/2, -y+1/2, z+1/2'

loop_
_atom_site_label
_atom_site_type_symbol
_atom_site_fract_x
_atom_site_fract_y
_atom_site_fract_z
_atom_site_U_iso_or_equiv
_atom_site_adp_type
_atom_site_occupancy
_atom_site_symmetry_multiplicity
_atom_site_calc_flag
_atom_site_refinement_flags
_atom_site_disorder_assembly
_atom_site_disorder_group
O1 O 0.0000 0.6764(5) 0.5236(9) 0.0791(19) Uani 1 2 d S . .
O2 O 0.1150(5) 0.8467(4) 0.5016(10) 0.111(2) Uani 0.50 1 d P . .
F1 F 0.1150(5) 0.8467(4) 0.5016(10) 0.111(2) Uani 0.50 1 d P . .
N1 N 0.0000 0.7918(5) 0.8434(11) 0.064(2) Uani 1 2 d S . .
B1 B 0.0000 0.7896(9) 0.5714(12) 0.058(3) Uani 1 2 d S . .
C1 C 0.0000 0.6122(6) 0.707(2) 0.096(3) Uani 1 2 d S . .
H1A H 0.0800 0.5647 0.7039 0.115 Uiso 0.50 1 calc PR . .
H1B H -0.0800 0.5647 0.7039 0.115 Uiso 0.50 1 calc PR . .
C2 C 0.0000 0.6762(10) 0.9152(18) 0.112(4) Uani 1 2 d SU . .
H2A H -0.0805 0.6597 1.0041 0.134 Uiso 0.50 1 calc PR . .
H2B H 0.0805 0.6597 1.0041 0.134 Uiso 0.50 1 calc PR . .
C3 C 0.1282(11) 0.8498(9) 0.9242(12) 0.109(3) Uani 1 1 d . . .
C4 C 0.1790(10) 0.8977(7) 0.736(2) 0.065(3) Uani 0.50 1 d P . .

loop_
_atom_site_aniso_label
_atom_site_aniso_U_11
_atom_site_aniso_U_22
_atom_site_aniso_U_33
_atom_site_aniso_U_23
_atom_site_aniso_U_13
_atom_site_aniso_U_12
O1 0.121(4) 0.070(4) 0.046(3) -0.018(3) 0.000 0.000
O2 0.105(3) 0.103(3) 0.125(5) 0.025(3) 0.053(3) -0.007(3)
F1 0.105(3) 0.103(3) 0.125(5) 0.025(3) 0.053(3) -0.007(3)
N1 0.122(6) 0.045(3) 0.027(2) 0.004(3) 0.000 0.000
B1 0.068(5) 0.085(7) 0.020(4) 0.006(4) 0.000 0.000
C1 0.172(8) 0.056(4) 0.059(5) -0.012(6) 0.000 0.000
C2 0.178(9) 0.094(6) 0.063(6) 0.030(5) 0.000 0.000
C3 0.147(7) 0.130(7) 0.050(4) -0.028(4) -0.033(4) -0.018(6)
C4 0.084(6) 0.068(5) 0.043(5) 0.015(5) 0.010(5) -0.018(4)

loop_
_atom_type_symbol
_atom_type_description
_atom_type_scat_dispersion_real
_atom_type_scat_dispersion_imag
_atom_type_scat_source
C C 0.0033 0.0016 'International Tables Vol C Tables 4.2.6.8 and 6.1.1.4'
H H 0.0000 0.0000 'International Tables Vol C Tables 4.2.6.8 and 6.1.1.4'
B B 0.0013 0.0007 'International Tables Vol C Tables 4.2.6.8 and 6.1.1.4'
N N 0.0061 0.0033 'International Tables Vol C Tables 4.2.6.8 and 6.1.1.4'
O O 0.0106 0.0060 'International Tables Vol C Tables 4.2.6.8 and 6.1.1.4'
F F 0.0171 0.0103 'International Tables Vol C Tables 4.2.6.8 and 6.1.1.4'

loop_
_geom_angle_atom_site_label_1
_geom_angle_atom_site_label_2
_geom_angle_atom_site_label_3
_geom_angle
_geom_angle_site_symmetry_1
_geom_angle_site_symmetry_3
_geom_angle_publ_flag
C1 O1 B1 113.6(6) . . ?
B1 O2 C4 104.0(6) . . ?
C2 N1 C3 110.4(6) . . ?
C2 N1 C3 110.4(6) . 2 ?
C3 N1 C3 112.0(8) . 2 ?
C2 N1 B1 106.1(9) . . ?
C3 N1 B1 108.9(5) . . ?
C3 N1 B1 108.9(5) 2 . ?
O2 B1 F1 109.0(8) . 2 ?
O2 B1 O2 109.0(8) . 2 ?
F1 B1 O2 0.0(3) 2 2 ?
O2 B1 O1 115.2(5) . . ?
F1 B1 O1 115.2(5) 2 . ?
O2 B1 O1 115.2(5) 2 . ?
O2 B1 N1 107.0(6) . . ?
F1 B1 N1 107.0(6) 2 . ?
O2 B1 N1 107.0(6) 2 . ?
O1 B1 N1 102.7(8) . . ?
O1 C1 C2 112.7(5) . . ?
N1 C2 C1 104.9(9) . . ?
C4 C3 N1 103.9(7) . . ?
C3 C4 O2 113.6(6) . . ?

loop_
_geom_bond_atom_site_label_1
_geom_bond_atom_site_label_2
_geom_bond_distance
_geom_bond_site_symmetry_2
_geom_bond_publ_flag
O1 C1 1.336(14) . ?
O1 B1 1.393(12) . ?
O2 B1 1.384(8) . ?
O2 C4 1.649(14) . ?
N1 C2 1.456(14) . ?
N1 C3 1.516(9) . ?
N1 C3 1.516(9) 2 ?
N1 B1 1.616(7) . ?
B1 F1 1.384(8) 2 ?
B1 O2 1.384(8) 2 ?
C1 C2 1.459(16) . ?
C3 C4 1.351(15) . ?

loop_
_geom_torsion_atom_site_label_1
_geom_torsion_atom_site_label_2
_geom_torsion_atom_site_label_3
_geom_torsion_atom_site_label_4
_geom_torsion
_geom_torsion_site_symmetry_1
_geom_torsion_site_symmetry_2
_geom_torsion_site_symmetry_3
_geom_torsion_site_symmetry_4
_geom_torsion_publ_flag
C4 O2 B1 F1 109.1(7) . . . 2 ?
C4 O2 B1 O2 109.1(7) . . . 2 ?
C4 O2 B1 O1 -119.7(6) . . . . ?
C4 O2 B1 N1 -6.3(8) . . . . ?
C1 O1 B1 O2 115.9(5) . . . . ?
C1 O1 B1 F1 -115.9(5) . . . 2 ?
C1 O1 B1 O2 -115.9(5) . . . 2 ?
C1 O1 B1 N1 0.000(3) . . . . ?
C2 N1 B1 O2 -121.6(5) . . . . ?
C3 N1 B1 O2 -2.8(9) . . . . ?
C3 N1 B1 O2 119.6(5) 2 . . . ?
C2 N1 B1 F1 121.6(5) . . . 2 ?
C3 N1 B1 F1 -119.6(5) . . . 2 ?
C3 N1 B1 F1 2.8(9) 2 . . 2 ?
C2 N1 B1 O2 121.6(5) . . . 2 ?
C3 N1 B1 O2 -119.6(5) . . . 2 ?
C3 N1 B1 O2 2.8(9) 2 . . 2 ?
C2 N1 B1 O1 0.000(3) . . . . ?
C3 N1 B1 O1 118.8(5) . . . . ?
C3 N1 B1 O1 -118.8(5) 2 . . . ?
B1 O1 C1 C2 0.000(6) . . . . ?
C3 N1 C2 C1 -117.8(6) . . . . ?
C3 N1 C2 C1 117.8(6) 2 . . . ?
B1 N1 C2 C1 0.000(5) . . . . ?
O1 C1 C2 N1 0.000(6) . . . . ?
C2 N1 C3 C4 128.5(10) . . . . ?
C3 N1 C3 C4 -108.1(9) 2 . . . ?
B1 N1 C3 C4 12.4(9) . . . . ?
N1 C3 C4 O2 -16.9(9) . . . . ?
B1 O2 C4 C3 15.8(10) . . . . ?
